data_2230770
loop_
_publ_author_name
'Wang, Jian'
'Liu, Weiwei'
'Guan, Tongwei'
'Yin, Fujun'
'Sun, Yuxi'

_publ_section_title
;
 2,5-Bis[(3-hydroxypropyl)amino]-1,4-benzoquinone monohydrate
;
_journal_coeditor_code LD2011
_journal_issue 7
_journal_name_full 'Acta Crystallographica Section E'
_journal_page_first o1632
_journal_paper_doi 10.1107/S1600536811021635
_journal_volume 67
_journal_year 2011
_chemical_formula_iupac 'C12 H18 N2 O4, H2 O'
_chemical_formula_moiety 'C12 H18 N2 O4, H2 O'
_chemical_formula_sum 'C12 H20 N2 O5'
_chemical_formula_weight 272.30
_chemical_melting_point_gt 437.1
_chemical_melting_point_lt 438.3
_chemical_name_systematic
;
2,5-Bis[(3-hydroxypropyl)amino]-1,4-benzoquinone monohydrate
;
_space_group_IT_number 2
_symmetry_cell_setting triclinic
_symmetry_space_group_name_Hall '-P 1'
_symmetry_space_group_name_H-M 'P -1'
_atom_sites_solution_hydrogens geom
_atom_sites_solution_primary direct
_atom_sites_solution_secondary difmap
_audit_creation_method SHELXL-97
_cell_angle_alpha 82.104(2)
_cell_angle_beta 87.994(2)
_cell_angle_gamma 80.849(2)
_cell_formula_units_Z 2
_cell_length_a 4.9272(8)
_cell_length_b 11.673(2)
_cell_length_c 11.933(2)
_cell_measurement_reflns_used 1436
_cell_measurement_temperature 296(2)
_cell_measurement_theta_max 26.06
_cell_measurement_theta_min 2.64
_cell_volume 671.11(19)
_computing_cell_refinement 'SAINT (Bruker, 1996)'
_computing_data_collection 'SMART (Bruker, 1996)'
_computing_data_reduction 'SAINT (Bruker, 1996)'
_computing_molecular_graphics 'SHELXTL (Sheldrick, 2008)'
_computing_publication_material 'SHELXTL (Sheldrick, 2008)'
_computing_structure_refinement 'SHELXL-97 (Sheldrick, 2008)'
_computing_structure_solution 'SHELXS-97 (Sheldrick, 2008)'
_diffrn_ambient_temperature 296(2)
_diffrn_measured_fraction_theta_full 0.984
_diffrn_measured_fraction_theta_max 0.984
_diffrn_measurement_device_type 'Bruker APEXII CCD'
_diffrn_measurement_method 'phi and omega scans'
_diffrn_radiation_monochromator graphite
_diffrn_radiation_source 'fine-focus sealed tube'
_diffrn_radiation_type MoK\a
_diffrn_radiation_wavelength 0.71073
_diffrn_reflns_av_R_equivalents 0.0253
_diffrn_reflns_av_sigmaI/netI 0.0443
_diffrn_reflns_limit_h_max 6
_diffrn_reflns_limit_h_min -6
_diffrn_reflns_limit_k_max 14
_diffrn_reflns_limit_k_min -14
_diffrn_reflns_limit_l_max 15
_diffrn_reflns_limit_l_min -14
_diffrn_reflns_number 5966
_diffrn_reflns_theta_full 27.00
_diffrn_reflns_theta_max 27.00
_diffrn_reflns_theta_min 2.31
_diffrn_standards_decay_% 0
_diffrn_standards_interval_count 0
_diffrn_standards_interval_time 0
_diffrn_standards_number 0
_exptl_absorpt_coefficient_mu 0.105
_exptl_absorpt_correction_T_max 0.9885
_exptl_absorpt_correction_T_min 0.9742
_exptl_absorpt_correction_type multi-scan
_exptl_absorpt_process_details '(SADABS; Sheldrick, 2008)'
_exptl_crystal_colour red
_exptl_crystal_density_diffrn 1.347
_exptl_crystal_density_method 'not measured'
_exptl_crystal_description strip
_exptl_crystal_F_000 292
_exptl_crystal_size_max 0.25
_exptl_crystal_size_mid 0.18
_exptl_crystal_size_min 0.11
_refine_diff_density_max 0.197
_refine_diff_density_min -0.201
_refine_ls_extinction_method none
_refine_ls_goodness_of_fit_ref 1.030
_refine_ls_hydrogen_treatment mixed
_refine_ls_matrix_type full
_refine_ls_number_parameters 196
_refine_ls_number_reflns 2895
_refine_ls_number_restraints 7
_refine_ls_restrained_S_all 1.029
_refine_ls_R_factor_all 0.0696
_refine_ls_R_factor_gt 0.0453
_refine_ls_shift/su_max 0.000
_refine_ls_shift/su_mean 0.000
_refine_ls_structure_factor_coef Fsqd
_refine_ls_weighting_details 'calc w=1/[\s^2^(Fo^2^)+(0.0454P)^2^+0.0971P] where P=(Fo^2^+2Fc^2^)/3'
_refine_ls_weighting_scheme calc
_refine_ls_wR_factor_gt 0.1021
_refine_ls_wR_factor_ref 0.1158
_reflns_number_gt 1963
_reflns_number_total 2895
_reflns_threshold_expression 'I > 2\s(I)'
_cod_data_source_file ld2011.cif
_cod_data_source_block I
_cod_original_cell_volume 671.13(19)
_cod_database_code 2230770
_cod_database_fobs_code 2230770

loop_
_symmetry_equiv_pos_as_xyz
'x, y, z'
'-x, -y, -z'

loop_
_atom_site_type_symbol
_atom_site_label
_atom_site_fract_x
_atom_site_fract_y
_atom_site_fract_z
_atom_site_U_iso_or_equiv
_atom_site_adp_type
_atom_site_calc_flag
_atom_site_refinement_flags
_atom_site_occupancy
_atom_site_symmetry_multiplicity
_atom_site_disorder_assembly
_atom_site_disorder_group
N N1 0.6153(3) -0.11927(12) 0.36773(12) 0.0390(4) Uani d D 1 1 . .
N N2 1.3092(3) 0.13162(11) 0.10709(11) 0.0351(3) Uani d D 1 1 . .
O O1 1.2722(3) -0.08231(10) 0.07011(10) 0.0453(3) Uani d . 1 1 . .
O O2 0.6703(3) 0.09049(10) 0.41065(10) 0.0552(4) Uani d . 1 1 . .
O O3 0.5303(4) -0.32465(13) 0.60246(12) 0.0736(5) Uani d D 1 1 . .
O O4 1.0113(3) 0.41209(12) -0.14943(12) 0.0565(4) Uani d D 1 1 . .
O O5 0.5089(3) 0.49169(15) 0.21551(15) 0.0768(5) Uani d D 1 1 . .
C C1 1.1245(3) -0.04600(13) 0.14826(13) 0.0314(4) Uani d . 1 1 . .
C C2 0.9446(3) -0.11051(13) 0.21472(13) 0.0340(4) Uani d . 1 1 . .
H H2A 0.9286 -0.1851 0.1994 0.041 Uiso calc R 1 1 . .
C C3 0.7922(3) -0.06574(13) 0.30165(13) 0.0317(4) Uani d . 1 1 . .
C C4 0.8147(3) 0.05513(13) 0.32951(13) 0.0351(4) Uani d . 1 1 . .
C C5 0.9895(3) 0.12030(13) 0.26347(13) 0.0349(4) Uani d . 1 1 . .
H H5 1.0042 0.1949 0.2793 0.042 Uiso calc R 1 1 . .
C C6 1.1415(3) 0.07683(12) 0.17496(13) 0.0293(3) Uani d . 1 1 . .
C C7 0.5507(4) -0.23474(14) 0.35927(14) 0.0396(4) Uani d . 1 1 . .
H H7A 0.5450 -0.2441 0.2799 0.048 Uiso calc R 1 1 . .
H H7B 0.3688 -0.2399 0.3915 0.048 Uiso calc R 1 1 . .
C C8 0.7530(4) -0.33485(14) 0.41825(14) 0.0435(4) Uani d . 1 1 . .
H H8A 0.6915 -0.4084 0.4109 0.052 Uiso calc R 1 1 . .
H H8B 0.9311 -0.3353 0.3809 0.052 Uiso calc R 1 1 . .
C C9 0.7835(5) -0.32661(18) 0.54126(16) 0.0589(6) Uani d . 1 1 . .
H H9A 0.9135 -0.3930 0.5742 0.071 Uiso calc R 1 1 . .
H H9B 0.8582 -0.2560 0.5486 0.071 Uiso calc R 1 1 . .
C C10 1.3668(4) 0.24973(13) 0.10990(14) 0.0380(4) Uani d . 1 1 . .
H H10A 1.5559 0.2458 0.1321 0.046 Uiso calc R 1 1 . .
H H10B 1.2486 0.2859 0.1662 0.046 Uiso calc R 1 1 . .
C C11 1.3213(3) 0.32460(13) -0.00383(13) 0.0339(4) Uani d . 1 1 . .
H H11A 1.3914 0.3974 -0.0017 0.041 Uiso calc R 1 1 . .
H H11B 1.4254 0.2842 -0.0612 0.041 Uiso calc R 1 1 . .
C C12 1.0238(3) 0.35224(14) -0.03697(14) 0.0382(4) Uani d . 1 1 . .
H H12A 0.9458 0.2806 -0.0334 0.046 Uiso calc R 1 1 . .
H H12B 0.9203 0.4011 0.0142 0.046 Uiso calc R 1 1 . .
H H5A 0.516(5) 0.4429(17) 0.2754(14) 0.092(8) Uiso d D 1 1 . .
H H5B 0.662(3) 0.516(2) 0.205(2) 0.099(9) Uiso d D 1 1 . .
H H2 1.405(4) 0.0890(14) 0.0584(13) 0.059(6) Uiso d D 1 1 . .
H H1 0.535(4) -0.0797(15) 0.4219(13) 0.063(6) Uiso d D 1 1 . .
H H4 0.844(4) 0.437(2) -0.167(2) 0.087(8) Uiso d D 1 1 . .
H H3 0.456(5) -0.2541(16) 0.601(2) 0.097(9) Uiso d D 1 1 . .

loop_
_atom_site_aniso_label
_atom_site_aniso_U_11
_atom_site_aniso_U_22
_atom_site_aniso_U_33
_atom_site_aniso_U_12
_atom_site_aniso_U_13
_atom_site_aniso_U_23
N1 0.0467(9) 0.0316(7) 0.0382(8) -0.0087(6) 0.0157(7) -0.0043(6)
N2 0.0405(8) 0.0283(7) 0.0361(8) -0.0068(6) 0.0112(6) -0.0038(6)
O1 0.0546(8) 0.0366(6) 0.0459(7) -0.0097(5) 0.0247(6) -0.0129(5)
O2 0.0752(9) 0.0391(7) 0.0519(8) -0.0121(6) 0.0359(7) -0.0138(6)
O3 0.1126(14) 0.0458(9) 0.0477(8) 0.0110(8) 0.0317(9) 0.0102(7)
O4 0.0473(9) 0.0658(9) 0.0505(8) -0.0093(7) -0.0054(7) 0.0146(7)
O5 0.0648(11) 0.0847(12) 0.0740(11) -0.0315(9) -0.0232(9) 0.0418(9)
C1 0.0345(9) 0.0279(8) 0.0299(8) -0.0004(6) 0.0051(7) -0.0045(6)
C2 0.0404(9) 0.0262(8) 0.0353(9) -0.0063(7) 0.0074(7) -0.0048(7)
C3 0.0336(9) 0.0291(8) 0.0303(8) -0.0034(6) 0.0051(7) 0.0008(6)
C4 0.0404(9) 0.0306(8) 0.0319(8) -0.0007(7) 0.0103(7) -0.0039(7)
C5 0.0425(10) 0.0266(8) 0.0357(9) -0.0067(7) 0.0098(7) -0.0057(7)
C6 0.0295(8) 0.0271(8) 0.0290(8) -0.0021(6) 0.0018(6) 0.0013(6)
C7 0.0440(10) 0.0397(9) 0.0362(9) -0.0149(7) 0.0051(8) -0.0001(7)
C8 0.0511(11) 0.0349(9) 0.0438(10) -0.0062(8) 0.0093(9) -0.0057(8)
C9 0.0730(15) 0.0495(12) 0.0475(12) 0.0083(10) -0.0057(11) -0.0018(9)
C10 0.0418(10) 0.0338(9) 0.0391(9) -0.0123(7) 0.0037(8) -0.0014(7)
C11 0.0351(9) 0.0292(8) 0.0371(9) -0.0079(7) 0.0068(7) -0.0026(7)
C12 0.0388(10) 0.0341(9) 0.0415(10) -0.0073(7) 0.0050(8) -0.0043(7)

loop_
_atom_type_symbol
_atom_type_description
_atom_type_scat_dispersion_real
_atom_type_scat_dispersion_imag
_atom_type_scat_source
C C 0.0033 0.0016 'International Tables Vol C Tables 4.2.6.8 and 6.1.1.4'
H H 0.0000 0.0000 'International Tables Vol C Tables 4.2.6.8 and 6.1.1.4'
N N 0.0061 0.0033 'International Tables Vol C Tables 4.2.6.8 and 6.1.1.4'
O O 0.0106 0.0060 'International Tables Vol C Tables 4.2.6.8 and 6.1.1.4'

loop_
_geom_angle_atom_site_label_1
_geom_angle_atom_site_label_2
_geom_angle_atom_site_label_3
_geom_angle_site_symmetry_1
_geom_angle_site_symmetry_3
_geom_angle
_geom_angle_publ_flag
C3 N1 C7 . . 125.40(14) ?
C3 N1 H1 . . 115.3(13) ?
C7 N1 H1 . . 119.3(13) ?
C6 N2 C10 . . 126.63(14) ?
C6 N2 H2 . . 115.3(12) ?
C10 N2 H2 . . 117.9(12) ?
C9 O3 H3 . . 108.2(18) ?
C12 O4 H4 . . 109.4(17) ?
H5A O5 H5B . . 109.4(18) ?
O1 C1 C2 . . 124.65(14) ?
O1 C1 C6 . . 117.67(13) ?
C2 C1 C6 . . 117.68(13) ?
C3 C2 C1 . . 121.45(14) ?
C3 C2 H2A . . 119.3 ?
C1 C2 H2A . . 119.3 ?
N1 C3 C2 . . 125.71(15) ?
N1 C3 C4 . . 113.62(13) ?
C2 C3 C4 . . 120.67(13) ?
O2 C4 C5 . . 124.28(15) ?
O2 C4 C3 . . 117.34(14) ?
C5 C4 C3 . . 118.38(13) ?
C6 C5 C4 . . 121.53(14) ?
C6 C5 H5 . . 119.2 ?
C4 C5 H5 . . 119.2 ?
N2 C6 C5 . . 126.20(14) ?
N2 C6 C1 . . 113.53(13) ?
C5 C6 C1 . . 120.27(13) ?
N1 C7 C8 . . 114.31(14) ?
N1 C7 H7A . . 108.7 ?
C8 C7 H7A . . 108.7 ?
N1 C7 H7B . . 108.7 ?
C8 C7 H7B . . 108.7 ?
H7A C7 H7B . . 107.6 ?
C9 C8 C7 . . 112.93(15) ?
C9 C8 H8A . . 109.0 ?
C7 C8 H8A . . 109.0 ?
C9 C8 H8B . . 109.0 ?
C7 C8 H8B . . 109.0 ?
H8A C8 H8B . . 107.8 ?
O3 C9 C8 . . 112.68(18) ?
O3 C9 H9A . . 109.1 ?
C8 C9 H9A . . 109.1 ?
O3 C9 H9B . . 109.1 ?
C8 C9 H9B . . 109.1 ?
H9A C9 H9B . . 107.8 ?
N2 C10 C11 . . 111.84(13) ?
N2 C10 H10A . . 109.2 ?
C11 C10 H10A . . 109.2 ?
N2 C10 H10B . . 109.2 ?
C11 C10 H10B . . 109.2 ?
H10A C10 H10B . . 107.9 ?
C12 C11 C10 . . 113.21(13) ?
C12 C11 H11A . . 108.9 ?
C10 C11 H11A . . 108.9 ?
C12 C11 H11B . . 108.9 ?
C10 C11 H11B . . 108.9 ?
H11A C11 H11B . . 107.7 ?
O4 C12 C11 . . 107.74(13) ?
O4 C12 H12A . . 110.2 ?
C11 C12 H12A . . 110.2 ?
O4 C12 H12B . . 110.2 ?
C11 C12 H12B . . 110.2 ?
H12A C12 H12B . . 108.5 ?

loop_
_geom_bond_atom_site_label_1
_geom_bond_atom_site_label_2
_geom_bond_site_symmetry_2
_geom_bond_distance
_geom_bond_publ_flag
N1 C3 . 1.3273(19) ?
N1 C7 . 1.451(2) ?
N1 H1 . 0.891(9) ?
N2 C6 . 1.3140(19) ?
N2 C10 . 1.456(2) ?
N2 H2 . 0.891(9) ?
O1 C1 . 1.2419(17) ?
O2 C4 . 1.2580(18) ?
O3 C9 . 1.422(2) ?
O3 H3 . 0.844(16) ?
O4 C12 . 1.424(2) ?
O4 H4 . 0.850(16) ?
O5 H5A . 0.849(9) ?
O5 H5B . 0.849(9) ?
C1 C2 . 1.407(2) ?
C1 C6 . 1.526(2) ?
C2 C3 . 1.372(2) ?
C2 H2A . 0.9300 ?
C3 C4 . 1.515(2) ?
C4 C5 . 1.392(2) ?
C5 C6 . 1.380(2) ?
C5 H5 . 0.9300 ?
C7 C8 . 1.519(2) ?
C7 H7A . 0.9700 ?
C7 H7B . 0.9700 ?
C8 C9 . 1.499(3) ?
C8 H8A . 0.9700 ?
C8 H8B . 0.9700 ?
C9 H9A . 0.9700 ?
C9 H9B . 0.9700 ?
C10 C11 . 1.513(2) ?
C10 H10A . 0.9700 ?
C10 H10B . 0.9700 ?
C11 C12 . 1.504(2) ?
C11 H11A . 0.9700 ?
C11 H11B . 0.9700 ?
C12 H12A . 0.9700 ?
C12 H12B . 0.9700 ?

loop_
_geom_hbond_atom_site_label_D
_geom_hbond_atom_site_label_H
_geom_hbond_atom_site_label_A
_geom_hbond_site_symmetry_A
_geom_hbond_distance_DH
_geom_hbond_distance_HA
_geom_hbond_distance_DA
_geom_hbond_angle_DHA
O5 H5B O4 2_765 0.849(9) 1.982(10) 2.818(2) 168(2)
O5 H5A O3 2_656 0.849(9) 1.899(10) 2.736(2) 169(2)
O3 H3 O2 2_656 0.844(16) 1.900(17) 2.7398(19) 173(3)
N1 H1 O2 2_656 0.891(9) 2.204(14) 2.9865(18) 146.2(17)
N2 H2 O1 2_855 0.891(9) 2.170(13) 2.9508(17) 146.0(17)
O4 H4 O5 2_665 0.850(16) 1.881(17) 2.727(2) 173(2)

loop_
_geom_torsion_atom_site_label_1
_geom_torsion_atom_site_label_2
_geom_torsion_atom_site_label_3
_geom_torsion_atom_site_label_4
_geom_torsion_site_symmetry_1
_geom_torsion_site_symmetry_2
_geom_torsion_site_symmetry_3
_geom_torsion_site_symmetry_4
_geom_torsion
_geom_torsion_publ_flag
O1 C1 C2 C3 . . . . 178.39(16) ?
C6 C1 C2 C3 . . . . -0.9(2) ?
C7 N1 C3 C2 . . . . -0.3(3) ?
C7 N1 C3 C4 . . . . 179.25(15) ?
C1 C2 C3 N1 . . . . 179.10(16) ?
C1 C2 C3 C4 . . . . -0.4(2) ?
N1 C3 C4 O2 . . . . 0.8(2) ?
C2 C3 C4 O2 . . . . -179.63(16) ?
N1 C3 C4 C5 . . . . -178.40(15) ?
C2 C3 C4 C5 . . . . 1.2(2) ?
O2 C4 C5 C6 . . . . -179.57(16) ?
C3 C4 C5 C6 . . . . -0.5(2) ?
C10 N2 C6 C5 . . . . -0.9(3) ?
C10 N2 C6 C1 . . . . 179.18(14) ?
C4 C5 C6 N2 . . . . 179.17(16) ?
C4 C5 C6 C1 . . . . -0.9(2) ?
O1 C1 C6 N2 . . . . 2.2(2) ?
C2 C1 C6 N2 . . . . -178.43(15) ?
O1 C1 C6 C5 . . . . -177.71(15) ?
C2 C1 C6 C5 . . . . 1.7(2) ?
C3 N1 C7 C8 . . . . 83.0(2) ?
N1 C7 C8 C9 . . . . 56.7(2) ?
C7 C8 C9 O3 . . . . 58.3(2) ?
C6 N2 C10 C11 . . . . -126.19(17) ?
N2 C10 C11 C12 . . . . 68.29(17) ?
C10 C11 C12 O4 . . . . -174.07(13) ?

loop_
_cod_related_entry_id
_cod_related_entry_database
_cod_related_entry_code
1 ChemSpider 30656784
